data_1538500
loop_
_publ_author_name
'Preiss, H.'

_publ_section_title
;
 Kristallstrukturanalyse des As Cl2 F3
;
_journal_name_full 'Zeitschrift fuer Anorganische und Allgemeine Chemie'
_journal_page_first 45
_journal_page_last 50
_journal_volume 380
_journal_year 1971
_chemical_formula_sum 'As Cl2 F3'
_space_group_IT_number 85
_symmetry_space_group_name_Hall '-P 4a'
_symmetry_space_group_name_H-M 'P 4/n :2'
_cell_angle_alpha 90
_cell_angle_beta 90
_cell_angle_gamma 90
_cell_formula_units_Z 4
_cell_length_a 8.75
_cell_length_b 8.75
_cell_length_c 6.23
_cell_volume 476.984
_citation_journal_id_ASTM ZAACAB
_cod_data_source_file Preiss_ZAACAB_1971_607.cif
_cod_data_source_block As1Cl2F3
_cod_original_cell_volume 476.9844
_cod_original_formula_sum 'As1 Cl2 F3'
_cod_database_code 1538500

loop_
_symmetry_equiv_pos_as_xyz
x,y,z
-y+1/2,x,z
-x+1/2,-y+1/2,z
y,-x+1/2,z
-x,-y,-z
y-1/2,-x,-z
x-1/2,y-1/2,-z
-y,x-1/2,-z

loop_
_atom_site_label
_atom_site_type_symbol
_atom_site_fract_x
_atom_site_fract_y
_atom_site_fract_z
_atom_site_occupancy
_atom_site_U_iso_or_equiv
F1 F-1 0.25 0.25 0.3967 1 0.0
As2 As+5 0.25 0.25 0.6722 1 0.0
As1 As+5 0.75 0.25 0 1 0.0
F3 F-1 0.1716 0.0619 0.6748 1 0.0
F2 F-1 0.25 0.25 0.9416 1 0.0
Cl1 Cl-1 0.7833 0.0655 0.815 1 0.0
